data_4322797
loop_
_publ_author_name
'Donald J. Darensbourg'
'Jennifer D. Draper'
'David L. Larkins'
'Brian J. Frost'
'Joseph H. Reibenspies'

_publ_section_title
;
 Organometallic Derivatives of Orotic Acid. CO-Labilizing Ability of the
 Amido Group in Chromium and Tungsten Carbonyl Complexes
;
_journal_name_full 'Inorganic Chemistry'
_journal_page_first 2538
_journal_page_last 2546
_journal_paper_doi 10.1021/ic980233f
_journal_volume 37
_journal_year 1998
_chemical_formula_sum 'C45 H33 N3 O5 P2 W'
_chemical_formula_weight 941.53
_chemical_name_systematic
; 
 ? 
;
_space_group_IT_number 2
_symmetry_cell_setting triclinic
_symmetry_space_group_name_Hall '-P 1'
_symmetry_space_group_name_H-M 'P -1'
_atom_sites_solution_hydrogens geom
_atom_sites_solution_primary direct
_atom_sites_solution_secondary difmap
_audit_creation_method SHELXL
_cell_angle_alpha 81.95(3)
_cell_angle_beta 88.90(3)
_cell_angle_gamma 78.67(3)
_cell_formula_units_Z 2
_cell_length_a 10.173(2)
_cell_length_b 13.973(3)
_cell_length_c 14.959(3)
_cell_measurement_temperature 183(2)
_cell_volume 2064.3(8)
_computing_structure_refinement 'SHELXL-93 (Sheldrick, 1993)'
_computing_structure_solution 'SHELXS-86 (Sheldrick, 1990)'
_diffrn_ambient_temperature 183(2)
_diffrn_radiation_monochromator graphite
_diffrn_radiation_source 'fine-focus sealed tube'
_diffrn_radiation_type MoK\a
_diffrn_radiation_wavelength 0.71073
_diffrn_reflns_av_R_equivalents 0.0615
_diffrn_reflns_av_sigmaI/netI 0.0832
_diffrn_reflns_limit_h_max 9
_diffrn_reflns_limit_h_min 0
_diffrn_reflns_limit_k_max 16
_diffrn_reflns_limit_k_min -16
_diffrn_reflns_limit_l_max 18
_diffrn_reflns_limit_l_min -18
_diffrn_reflns_number 7134
_diffrn_reflns_theta_max 25.50
_diffrn_reflns_theta_min 2.04
_exptl_absorpt_coefficient_mu 2.924
_exptl_crystal_density_diffrn 1.515
_exptl_crystal_F_000 936
_refine_diff_density_max 3.726
_refine_diff_density_min -4.216
_refine_diff_density_rms 0.250
_refine_ls_extinction_coef 0.0000(7)
_refine_ls_extinction_expression Fc^*^=kFc[1+0.001xFc^2^\l^3^/sin(2\q)]^-1/4^
_refine_ls_extinction_method SHELXL
_refine_ls_goodness_of_fit_all 1.037
_refine_ls_goodness_of_fit_obs 1.046
_refine_ls_matrix_type full
_refine_ls_number_parameters 524
_refine_ls_number_reflns 6667
_refine_ls_number_restraints 0
_refine_ls_restrained_S_all 1.052
_refine_ls_restrained_S_obs 1.046
_refine_ls_R_factor_all 0.0981
_refine_ls_R_factor_obs 0.0766
_refine_ls_shift/esd_max -2.737
_refine_ls_shift/esd_mean 0.006
_refine_ls_structure_factor_coef Fsqd
_refine_ls_weighting_details 'w=1/[\s^2^(Fo^2^)+(0.1369P)^2^+7.7141P] where P=(Fo^2^+2Fc^2^)/3'
_refine_ls_weighting_scheme calc
_refine_ls_wR_factor_all 0.2105
_refine_ls_wR_factor_obs 0.1864
_reflns_number_observed 5347
_reflns_number_total 6671
_reflns_observed_criterion >2sigma(I)
_cod_data_source_file ic980233f_1.cif
_cod_data_source_block dd314
_cod_depositor_comments
;
The following automatic conversions were performed:

'_refine_ls_weighting_scheme' value 'calc
w=1/[\s^2^(Fo^2^)+(0.1369P)^2^+7.7141P] where P=(Fo^2^+2Fc^2^)/3' was
changed to 'calc'. New tag '_refine_ls_weighting_details' was
created. The value of the new tag was set to
'w=1/[\s^2^(Fo^2^)+(0.1369P)^2^+7.7141P] where P=(Fo^2^+2Fc^2^)/3'.

Automatic conversion script
Id: cif_fix_values 3143 2015-03-26 13:38:13Z robertas 
;
_cod_original_cell_volume 2064.3(7)
_cod_database_code 4322797

loop_
_symmetry_equiv_pos_as_xyz
'x, y, z'
'-x, -y, -z'

loop_
_atom_site_aniso_label
_atom_site_aniso_U_11
_atom_site_aniso_U_22
_atom_site_aniso_U_33
_atom_site_aniso_U_23
_atom_site_aniso_U_13
_atom_site_aniso_U_12
W1 0.0433(4) 0.0353(3) 0.0112(2) -0.0014(2) -0.0025(2) -0.0082(2)
P1 0.039(2) 0.0276(14) 0.0162(12) -0.0028(10) -0.0020(12) -0.0102(13)
P2 0.038(2) 0.0264(14) 0.0165(12) -0.0017(10) -0.0034(12) -0.0087(13)
O1 0.103(10) 0.080(8) 0.043(6) -0.013(5) -0.003(6) -0.047(8)
O2 0.045(7) 0.064(6) 0.030(5) -0.004(4) 0.003(4) 0.018(5)
O5 0.047(7) 0.058(6) 0.054(6) -0.021(5) -0.005(5) -0.024(5)
O4 0.063(8) 0.069(7) 0.064(7) -0.030(6) 0.002(6) 0.012(6)
O3 0.054(7) 0.061(6) 0.015(4) 0.008(4) -0.005(4) -0.016(5)
O7 0.048(7) 0.072(6) 0.027(4) 0.024(4) 0.003(4) -0.008(5)
O8 0.032(6) 0.040(5) 0.021(4) 0.002(3) -0.002(4) -0.005(4)
N1 0.035(7) 0.035(5) 0.017(4) 0.007(4) -0.001(4) -0.010(4)
N2 0.034(7) 0.041(5) 0.018(4) 0.001(4) -0.005(4) -0.005(5)
N3 0.054(8) 0.039(6) 0.024(5) 0.001(4) -0.006(5) -0.016(5)
C1 0.067(11) 0.041(7) 0.023(6) 0.005(5) -0.011(6) -0.008(7)
C2 0.053(10) 0.049(7) 0.006(4) 0.001(4) -0.008(5) -0.008(7)
C5 0.059(10) 0.030(6) 0.023(6) 0.002(5) -0.013(6) -0.002(6)
C4 0.063(11) 0.047(7) 0.015(5) -0.007(5) 0.006(6) -0.022(7)
C3 0.043(9) 0.045(7) 0.024(6) -0.013(5) 0.007(5) -0.021(6)
C6 0.039(9) 0.045(7) 0.019(5) 0.006(5) -0.006(5) -0.005(6)
C7 0.044(10) 0.059(8) 0.032(7) 0.010(6) -0.002(6) -0.015(7)
C8 0.053(10) 0.043(7) 0.024(6) 0.001(5) -0.001(6) -0.018(6)
C9 0.023(8) 0.029(5) 0.019(5) -0.008(4) 0.004(5) -0.004(5)
C10 0.037(8) 0.026(5) 0.026(6) -0.006(4) -0.003(5) -0.009(5)
C11 0.054(9) 0.035(6) 0.020(5) 0.000(4) 0.001(5) -0.012(6)
C12 0.033(8) 0.047(7) 0.030(6) -0.018(5) 0.008(5) -0.015(6)
C13 0.044(9) 0.029(6) 0.047(7) -0.016(5) -0.008(6) -0.010(6)
C14 0.059(10) 0.037(7) 0.026(6) -0.002(5) -0.003(6) -0.010(6)
C15 0.045(9) 0.038(6) 0.021(5) 0.001(5) 0.001(5) -0.015(6)
C16 0.036(8) 0.037(6) 0.021(5) -0.010(4) -0.002(5) -0.007(5)
C17 0.025(8) 0.042(7) 0.032(6) -0.007(5) 0.001(5) -0.012(6)
C18 0.047(10) 0.046(7) 0.045(8) -0.011(6) -0.006(7) -0.012(7)
C19 0.045(10) 0.047(8) 0.058(9) -0.006(6) 0.001(7) -0.020(7)
C20 0.060(11) 0.065(9) 0.031(7) -0.001(6) 0.019(7) -0.029(8)
C21 0.050(10) 0.059(8) 0.028(6) -0.011(6) -0.002(6) -0.025(7)
C22 0.032(8) 0.027(5) 0.024(5) -0.002(4) 0.004(5) -0.014(5)
C23 0.039(9) 0.042(7) 0.033(6) -0.016(5) -0.007(6) -0.002(6)
C24 0.048(10) 0.049(8) 0.039(7) -0.016(6) 0.005(6) -0.009(7)
C25 0.073(11) 0.041(7) 0.035(7) -0.017(6) -0.007(7) -0.010(7)
C26 0.039(9) 0.052(8) 0.036(7) -0.012(6) -0.020(6) -0.005(6)
C27 0.051(10) 0.039(7) 0.030(6) -0.007(5) -0.008(6) -0.003(6)
C28 0.030(7) 0.034(6) 0.014(5) -0.002(4) -0.005(5) -0.003(5)
C29 0.048(9) 0.032(6) 0.026(6) -0.004(5) 0.001(5) -0.015(6)
C30 0.049(9) 0.039(6) 0.020(5) -0.005(5) 0.007(5) -0.003(6)
C31 0.070(11) 0.046(7) 0.032(7) -0.021(6) 0.005(7) -0.015(7)
C32 0.053(9) 0.027(6) 0.029(6) -0.005(5) 0.001(6) -0.012(6)
C33 0.043(9) 0.036(6) 0.027(6) -0.005(5) 0.007(5) -0.019(6)
C34 0.039(9) 0.033(6) 0.008(4) -0.005(4) 0.002(4) -0.003(5)
C35 0.037(10) 0.045(7) 0.035(7) -0.009(5) -0.001(6) -0.009(6)
C36 0.027(8) 0.056(8) 0.045(7) -0.020(6) -0.010(6) -0.002(6)
C37 0.057(12) 0.040(7) 0.039(7) -0.012(6) -0.007(7) 0.007(7)
C38 0.050(11) 0.030(6) 0.041(7) -0.004(5) 0.010(6) -0.005(6)
C39 0.041(9) 0.037(6) 0.031(6) -0.007(5) 0.007(6) -0.011(6)
C40 0.026(8) 0.042(6) 0.019(5) -0.006(4) 0.003(5) -0.008(5)
C41 0.055(10) 0.035(6) 0.026(6) -0.008(5) 0.000(6) -0.017(6)
C42 0.042(10) 0.059(8) 0.034(7) -0.002(6) -0.016(6) -0.015(7)
C43 0.034(10) 0.065(9) 0.052(8) -0.005(7) -0.008(7) -0.021(7)
C44 0.023(9) 0.056(8) 0.056(9) -0.006(7) 0.012(6) -0.010(6)
C45 0.043(9) 0.029(6) 0.032(6) 0.004(5) -0.008(6) -0.007(5)

loop_
_atom_site_label
_atom_site_type_symbol
_atom_site_fract_x
_atom_site_fract_y
_atom_site_fract_z
_atom_site_U_iso_or_equiv
_atom_site_thermal_displace_type
_atom_site_occupancy
_atom_site_calc_flag
_atom_site_refinement_flags
_atom_site_disorder_group
W1 W 0.85023(5) 0.26296(3) 1.12218(3) 0.0300(2) Uani 1 d . .
P1 P 0.2753(3) 0.2019(2) 0.7684(2) 0.0271(7) Uani 1 d . .
P2 P 0.3288(3) 0.3518(2) 0.6173(2) 0.0268(7) Uani 1 d . .
O1 O 1.0213(14) 0.4100(9) 1.1876(7) 0.071(3) Uani 1 d . .
O2 O 1.1389(11) 0.1452(7) 1.0764(6) 0.050(3) Uani 1 d . .
O5 O 0.7050(10) 0.1281(7) 1.0212(7) 0.049(2) Uani 1 d . .
O4 O 0.5757(12) 0.4064(8) 1.1545(8) 0.067(3) Uani 1 d . .
O3 O 0.8532(10) 0.3904(7) 0.9328(5) 0.044(2) Uani 1 d . .
O7 O 0.8240(10) 0.0020(7) 1.5024(6) 0.053(3) Uani 1 d . .
O8 O 1.0630(9) 0.1532(6) 1.2878(5) 0.032(2) Uani 1 d . .
N1 N 0.8372(11) 0.1687(7) 1.2583(6) 0.029(2) Uani 1 d . .
N2 N 0.9383(11) 0.0822(7) 1.3941(6) 0.032(2) Uani 1 d . .
H2A H 1.0104(11) 0.0634(7) 1.4286(6) 0.038 Uiso 1 calc R .
N3 N 0.2621(12) 0.2712(7) 0.6758(6) 0.039(3) Uani 1 d . .
C1 C 0.9570(16) 0.3570(10) 1.1706(8) 0.045(4) Uani 1 d . .
C2 C 1.0343(15) 0.1839(9) 1.0967(7) 0.037(3) Uani 1 d . .
C5 C 0.7556(15) 0.1751(8) 1.0604(8) 0.039(3) Uani 1 d . .
C4 C 0.6737(16) 0.3526(10) 1.1447(7) 0.040(3) Uani 1 d . .
C3 C 0.8525(14) 0.3435(9) 1.0041(8) 0.035(3) Uani 1 d . .
C6 C 0.7233(14) 0.1452(9) 1.2898(7) 0.036(3) Uani 1 d . .
H6A H 0.6454(14) 0.1683(9) 1.2530(7) 0.043 Uiso 1 calc R .
C7 C 0.7092(15) 0.0901(10) 1.3715(9) 0.046(3) Uani 1 d . .
H7A H 0.6245(15) 0.0758(10) 1.3898(9) 0.055 Uiso 1 calc R .
C8 C 0.8237(15) 0.0550(9) 1.4281(8) 0.039(3) Uani 1 d . .
C9 C 0.9530(13) 0.1371(8) 1.3101(7) 0.023(2) Uani 1 d . .
C10 C 0.4169(13) 0.1020(8) 0.7700(7) 0.029(3) Uani 1 d . .
C11 C 0.4969(14) 0.0941(9) 0.6968(7) 0.036(3) Uani 1 d . .
H11A H 0.4783(14) 0.1425(9) 0.6449(7) 0.043 Uiso 1 calc R .
C12 C 0.6072(13) 0.0154(9) 0.6962(8) 0.034(3) Uani 1 d . .
H12A H 0.6649(13) 0.0117(9) 0.6456(8) 0.041 Uiso 1 calc R .
C13 C 0.6299(14) -0.0563(9) 0.7706(9) 0.039(3) Uani 1 d . .
H13A H 0.7021(14) -0.1110(9) 0.7708(9) 0.046 Uiso 1 calc R .
C14 C 0.5471(15) -0.0484(9) 0.8455(8) 0.041(3) Uani 1 d . .
H14A H 0.5640(15) -0.0974(9) 0.8970(8) 0.049 Uiso 1 calc R .
C15 C 0.4401(14) 0.0302(9) 0.8457(8) 0.034(3) Uani 1 d . .
H15A H 0.3834(14) 0.0351(9) 0.8967(8) 0.041 Uiso 1 calc R .
C16 C 0.1270(13) 0.1527(8) 0.7816(7) 0.031(3) Uani 1 d . .
C17 C 0.0555(12) 0.1414(9) 0.7060(8) 0.032(3) Uani 1 d . .
H17A H 0.0857(12) 0.1602(9) 0.6468(8) 0.039 Uiso 1 calc R .
C18 C -0.0602(15) 0.1025(10) 0.7185(9) 0.045(3) Uani 1 d . .
H18A H -0.1098(15) 0.0964(10) 0.6672(9) 0.054 Uiso 1 calc R .
C19 C -0.1044(16) 0.0728(10) 0.8024(10) 0.048(4) Uani 1 d . .
H19A H -0.1847(16) 0.0475(10) 0.8095(10) 0.058 Uiso 1 calc R .
C20 C -0.0304(16) 0.0799(11) 0.8776(9) 0.050(4) Uani 1 d . .
H20A H -0.0587(16) 0.0570(11) 0.9362(9) 0.061 Uiso 1 calc R .
C21 C 0.0841(15) 0.1200(10) 0.8677(8) 0.043(3) Uani 1 d . .
H21A H 0.1334(15) 0.1253(10) 0.9195(8) 0.052 Uiso 1 calc R .
C22 C 0.2894(12) 0.2659(8) 0.8638(7) 0.027(3) Uani 1 d . .
C23 C 0.1802(14) 0.3390(9) 0.8813(8) 0.037(3) Uani 1 d . .
H23A H 0.0998(14) 0.3501(9) 0.8467(8) 0.045 Uiso 1 calc R .
C24 C 0.1905(15) 0.3948(10) 0.9493(9) 0.044(3) Uani 1 d . .
H24A H 0.1174(15) 0.4453(10) 0.9607(9) 0.053 Uiso 1 calc R .
C25 C 0.3060(16) 0.3778(10) 1.0009(9) 0.048(4) Uani 1 d . .
H25A H 0.3121(16) 0.4158(10) 1.0480(9) 0.058 Uiso 1 calc R .
C26 C 0.4112(14) 0.3059(10) 0.9837(9) 0.042(3) Uani 1 d . .
H26A H 0.4908(14) 0.2946(10) 1.0190(9) 0.050 Uiso 1 calc R .
C27 C 0.4042(15) 0.2486(9) 0.9154(8) 0.041(3) Uani 1 d . .
H27A H 0.4779(15) 0.1982(9) 0.9047(8) 0.049 Uiso 1 calc R .
C28 C 0.3396(12) 0.3245(8) 0.5034(7) 0.027(3) Uani 1 d . .
C29 C 0.3749(14) 0.3917(9) 0.4322(8) 0.034(3) Uani 1 d . .
H29A H 0.3961(14) 0.4519(9) 0.4443(8) 0.041 Uiso 1 calc R .
C30 C 0.3788(14) 0.3701(9) 0.3452(8) 0.037(3) Uani 1 d . .
H30A H 0.4060(14) 0.4144(9) 0.2976(8) 0.044 Uiso 1 calc R .
C31 C 0.3434(16) 0.2843(10) 0.3267(9) 0.047(4) Uani 1 d . .
H31A H 0.3459(16) 0.2701(10) 0.2664(9) 0.057 Uiso 1 calc R .
C32 C 0.3039(14) 0.2184(8) 0.3963(8) 0.035(3) Uani 1 d . .
H32A H 0.2770(14) 0.1603(8) 0.3836(8) 0.042 Uiso 1 calc R .
C33 C 0.3046(13) 0.2393(9) 0.4838(8) 0.034(3) Uani 1 d . .
H33A H 0.2803(13) 0.1938(9) 0.5315(8) 0.040 Uiso 1 calc R .
C34 C 0.2231(13) 0.4710(8) 0.6145(6) 0.027(3) Uani 1 d . .
C35 C 0.0854(14) 0.4790(10) 0.6133(8) 0.039(3) Uani 1 d . .
H35A H 0.0481(14) 0.4212(10) 0.6203(8) 0.046 Uiso 1 calc R .
C36 C 0.0030(14) 0.5695(10) 0.6021(9) 0.042(3) Uani 1 d . .
H36A H -0.0912(14) 0.5739(10) 0.5983(9) 0.050 Uiso 1 calc R .
C37 C 0.0533(16) 0.6538(10) 0.5964(9) 0.047(4) Uani 1 d . .
H37A H -0.0053(16) 0.7163(10) 0.5905(9) 0.056 Uiso 1 calc R .
C38 C 0.1884(15) 0.6472(9) 0.5994(9) 0.041(3) Uani 1 d . .
H38A H 0.2233(15) 0.7059(9) 0.5952(9) 0.049 Uiso 1 calc R .
C39 C 0.2772(14) 0.5561(9) 0.6084(8) 0.036(3) Uani 1 d . .
H39A H 0.3714(14) 0.5522(9) 0.6102(8) 0.043 Uiso 1 calc R .
C40 C 0.4920(12) 0.3580(8) 0.6552(7) 0.029(3) Uani 1 d . .
C41 C 0.5051(15) 0.3908(9) 0.7392(8) 0.037(3) Uani 1 d . .
H41A H 0.4279(15) 0.4162(9) 0.7716(8) 0.045 Uiso 1 calc R .
C42 C 0.6312(15) 0.3854(10) 0.7732(9) 0.045(3) Uani 1 d . .
H42A H 0.6393(15) 0.4039(10) 0.8313(9) 0.054 Uiso 1 calc R .
C43 C 0.7457(16) 0.3546(11) 0.7273(10) 0.049(4) Uani 1 d . .
H43A H 0.8314(16) 0.3544(11) 0.7516(10) 0.059 Uiso 1 calc R .
C44 C 0.7330(14) 0.3233(10) 0.6432(10) 0.045(3) Uani 1 d . .
H44A H 0.8112(14) 0.2998(10) 0.6108(10) 0.054 Uiso 1 calc R .
C45 C 0.6069(13) 0.3264(8) 0.6066(8) 0.035(3) Uani 1 d . .
H45A H 0.5994(13) 0.3071(8) 0.5488(8) 0.042 Uiso 1 calc R .

loop_
_atom_type_symbol
_atom_type_description
_atom_type_scat_dispersion_real
_atom_type_scat_dispersion_imag
_atom_type_scat_source
C C 0.0033 0.0016 'International Tables Vol C Tables 4.2.6.8 and 6.1.1.4'
H H 0.0000 0.0000 'International Tables Vol C Tables 4.2.6.8 and 6.1.1.4'
N N 0.0061 0.0033 'International Tables Vol C Tables 4.2.6.8 and 6.1.1.4'
O O 0.0106 0.0060 'International Tables Vol C Tables 4.2.6.8 and 6.1.1.4'
P P 0.1023 0.0942 'International Tables Vol C Tables 4.2.6.8 and 6.1.1.4'
W W -0.8490 6.8722 'International Tables Vol C Tables 4.2.6.8 and 6.1.1.4'

loop_
_geom_angle_atom_site_label_1
_geom_angle_atom_site_label_2
_geom_angle_atom_site_label_3
_geom_angle
_geom_angle_site_symmetry_1
_geom_angle_site_symmetry_3
_geom_angle_publ_flag
C3 W1 C5 87.1(5) . . ?
C3 W1 C4 87.3(5) . . ?
C5 W1 C4 91.6(5) . . ?
C3 W1 C2 89.6(5) . . ?
C5 W1 C2 92.2(5) . . ?
C4 W1 C2 174.9(5) . . ?
C3 W1 C1 86.9(5) . . ?
C5 W1 C1 173.2(5) . . ?
C4 W1 C1 91.2(6) . . ?
C2 W1 C1 84.7(6) . . ?
C3 W1 N1 177.2(5) . . ?
C5 W1 N1 90.9(4) . . ?
C4 W1 N1 90.9(4) . . ?
C2 W1 N1 92.4(4) . . ?
C1 W1 N1 95.2(4) . . ?
N3 P1 C16 106.9(6) . . ?
N3 P1 C10 111.6(6) . . ?
C16 P1 C10 108.8(5) . . ?
N3 P1 C22 113.1(5) . . ?
C16 P1 C22 107.9(5) . . ?
C10 P1 C22 108.5(5) . . ?
N3 P2 C40 114.3(6) . . ?
N3 P2 C34 110.1(6) . . ?
C40 P2 C34 108.6(6) . . ?
N3 P2 C28 107.8(5) . . ?
C40 P2 C28 109.0(6) . . ?
C34 P2 C28 106.7(5) . . ?
C6 N1 C9 119.4(9) . . ?
C6 N1 W1 122.5(8) . . ?
C9 N1 W1 118.0(7) . . ?
C8 N2 C9 126.7(11) . . ?
P1 N3 P2 142.4(8) . . ?
O1 C1 W1 172.2(12) . . ?
O2 C2 W1 174.3(10) . . ?
O5 C5 W1 176.1(11) . . ?
O4 C4 W1 176.9(11) . . ?
O3 C3 W1 178.8(10) . . ?
N1 C6 C7 125.0(12) . . ?
C6 C7 C8 118.7(13) . . ?
O7 C8 N2 121.0(12) . . ?
O7 C8 C7 124.4(13) . . ?
N2 C8 C7 114.5(11) . . ?
O8 C9 N1 125.2(10) . . ?
O8 C9 N2 119.3(10) . . ?
N1 C9 N2 115.6(11) . . ?
C11 C10 C15 120.3(11) . . ?
C11 C10 P1 120.3(9) . . ?
C15 C10 P1 119.3(9) . . ?
C10 C11 C12 121.2(11) . . ?
C13 C12 C11 118.7(11) . . ?
C12 C13 C14 120.0(12) . . ?
C15 C14 C13 120.7(11) . . ?
C14 C15 C10 119.1(11) . . ?
C21 C16 C17 119.2(12) . . ?
C21 C16 P1 120.2(9) . . ?
C17 C16 P1 120.5(9) . . ?
C18 C17 C16 119.2(12) . . ?
C19 C18 C17 121.8(13) . . ?
C18 C19 C20 119.1(14) . . ?
C21 C20 C19 120.6(12) . . ?
C20 C21 C16 119.9(12) . . ?
C27 C22 C23 120.1(11) . . ?
C27 C22 P1 122.4(9) . . ?
C23 C22 P1 117.4(9) . . ?
C24 C23 C22 119.3(12) . . ?
C25 C24 C23 120.7(13) . . ?
C26 C25 C24 119.4(12) . . ?
C25 C26 C27 121.3(12) . . ?
C22 C27 C26 119.2(12) . . ?
C33 C28 C29 118.9(10) . . ?
C33 C28 P2 119.7(8) . . ?
C29 C28 P2 121.2(9) . . ?
C30 C29 C28 120.0(11) . . ?
C29 C30 C31 120.2(12) . . ?
C30 C31 C32 120.4(11) . . ?
C33 C32 C31 118.8(11) . . ?
C28 C33 C32 121.6(11) . . ?
C35 C34 C39 119.5(11) . . ?
C35 C34 P2 119.2(9) . . ?
C39 C34 P2 121.1(10) . . ?
C36 C35 C34 120.4(13) . . ?
C35 C36 C37 121.2(14) . . ?
C38 C37 C36 119.3(12) . . ?
C37 C38 C39 121.6(13) . . ?
C34 C39 C38 118.0(13) . . ?
C45 C40 C41 119.3(12) . . ?
C45 C40 P2 121.8(9) . . ?
C41 C40 P2 118.9(9) . . ?
C42 C41 C40 119.0(13) . . ?
C43 C42 C41 123.0(13) . . ?
C42 C43 C44 118.1(13) . . ?
C45 C44 C43 120.8(13) . . ?
C44 C45 C40 119.7(12) . . ?

loop_
_geom_bond_atom_site_label_1
_geom_bond_atom_site_label_2
_geom_bond_distance
_geom_bond_site_symmetry_2
_geom_bond_publ_flag
W1 C3 1.960(12) . ?
W1 C5 2.026(13) . ?
W1 C4 2.03(2) . ?
W1 C2 2.037(15) . ?
W1 C1 2.07(2) . ?
W1 N1 2.281(8) . ?
P1 N3 1.566(10) . ?
P1 C16 1.774(13) . ?
P1 C10 1.796(12) . ?
P1 C22 1.809(11) . ?
P2 N3 1.580(11) . ?
P2 C40 1.787(13) . ?
P2 C34 1.791(11) . ?
P2 C28 1.794(10) . ?
O1 C1 1.14(2) . ?
O2 C2 1.15(2) . ?
O5 C5 1.137(15) . ?
O4 C4 1.15(2) . ?
O3 C3 1.171(14) . ?
O7 C8 1.247(14) . ?
O8 C9 1.215(14) . ?
N1 C6 1.33(2) . ?
N1 C9 1.385(15) . ?
N2 C8 1.36(2) . ?
N2 C9 1.399(14) . ?
C6 C7 1.37(2) . ?
C7 C8 1.42(2) . ?
C10 C11 1.36(2) . ?
C10 C15 1.39(2) . ?
C11 C12 1.41(2) . ?
C12 C13 1.38(2) . ?
C13 C14 1.39(2) . ?
C14 C15 1.39(2) . ?
C16 C21 1.40(2) . ?
C16 C17 1.40(2) . ?
C17 C18 1.39(2) . ?
C18 C19 1.36(2) . ?
C19 C20 1.39(2) . ?
C20 C21 1.39(2) . ?
C22 C27 1.38(2) . ?
C22 C23 1.40(2) . ?
C23 C24 1.38(2) . ?
C24 C25 1.38(2) . ?
C25 C26 1.36(2) . ?
C26 C27 1.39(2) . ?
C28 C33 1.38(2) . ?
C28 C29 1.41(2) . ?
C29 C30 1.37(2) . ?
C30 C31 1.38(2) . ?
C31 C32 1.40(2) . ?
C32 C33 1.38(2) . ?
C34 C35 1.38(2) . ?
C34 C39 1.40(2) . ?
C35 C36 1.36(2) . ?
C36 C37 1.37(2) . ?
C37 C38 1.36(2) . ?
C38 C39 1.40(2) . ?
C40 C45 1.39(2) . ?
C40 C41 1.41(2) . ?
C41 C42 1.37(2) . ?
C42 C43 1.37(2) . ?
C43 C44 1.41(2) . ?
C44 C45 1.39(2) . ?
